data_7240696
loop_
_publ_author_name
'Al-Taie, Zahraa S.'
'Anetts, Simon R.'
'Christensen, Jeppe'
'Coles, Simon J.'
'Horton, Peter N.'
'Evans, Daniel M.'
'Jones, Leigh F.'
'de Kleijne, Frank F. J.'
'Ledbetter, Shaun M.'
'Mehdar, Yassin T. H.'
'Murphy, Patrick J.'
'Wilson, Jack A.'

_publ_section_title
;
 Proline derived guanidine catalysts forge extensive H-bonded
 architectures: a solution and solid state study
;
_journal_issue 38
_journal_name_full 'RSC Advances'
_journal_page_first 22397
_journal_page_last 22416
_journal_paper_doi 10.1039/C9RA07508A
_journal_volume 10
_journal_year 2020
_chemical_absolute_configuration syn
_chemical_formula_moiety 'C20 H24 N4 O3'
_chemical_formula_sum 'C20 H24 N4 O3'
_chemical_formula_weight 368.43
_space_group_crystal_system monoclinic
_space_group_IT_number 4
_space_group_name_Hall 'P 2yb'
_space_group_name_H-M_alt 'P 1 21 1'
_atom_sites_solution_hydrogens mixed
_audit_creation_method SHELXL-2014/7
_audit_update_record
;
2019-09-10 deposited with the CCDC.	2020-02-25 downloaded from the CCDC.
;
_cell_angle_alpha 90
_cell_angle_beta 91.2540(10)
_cell_angle_gamma 90
_cell_formula_units_Z 2
_cell_length_a 5.41730(10)
_cell_length_b 13.9827(2)
_cell_length_c 12.3897(2)
_cell_measurement_reflns_used 6512
_cell_measurement_temperature 100(2)
_cell_measurement_theta_max 70.1040
_cell_measurement_theta_min 4.7270
_cell_volume 938.28(3)
_computing_cell_refinement 'CrysAlisPro 1.171.39.34b (Rigaku OD, 2017)'
_computing_data_collection 'CrysAlisPro 1.171.39.34b (Rigaku OD, 2017)'
_computing_data_reduction 'CrysAlisPro 1.171.39.34b (Rigaku OD, 2017)'
_computing_structure_refinement 'SHELXL-2014/7 (Sheldrick, 2014)'
_computing_structure_solution 'SHELXT-2014/7 (Sheldrick, 2014)'
_diffrn_ambient_temperature 100(2)
_diffrn_detector 'hybrid pixel detector'
_diffrn_detector_area_resol_mean 10
_diffrn_detector_dtime 0.000
_diffrn_detector_type 'Rigaku, HyPix 6000'
_diffrn_measured_fraction_theta_full 1.000
_diffrn_measured_fraction_theta_max 0.991
_diffrn_measurement_details 'Data collection strategy using shutter-less operation of detector. '
_diffrn_measurement_device 'four-circle diffractometer'
_diffrn_measurement_device_details 'Rigaku, AFC11 quarter \c goniometer'
_diffrn_measurement_method 'profile data from \w-scans'
_diffrn_measurement_specimen_support 'MiTeGen loops'
_diffrn_radiation_collimation 'Varimax focusing mirrors'
_diffrn_radiation_probe x-ray
_diffrn_radiation_type 'Cu K\a'
_diffrn_radiation_wavelength 1.54184
_diffrn_radiation_wavelength_determination fundamental
_diffrn_reflns_av_R_equivalents 0.0308
_diffrn_reflns_av_unetI/netI 0.0332
_diffrn_reflns_Laue_measured_fraction_full 1.000
_diffrn_reflns_Laue_measured_fraction_max 0.991
_diffrn_reflns_limit_h_max 6
_diffrn_reflns_limit_h_min -5
_diffrn_reflns_limit_k_max 16
_diffrn_reflns_limit_k_min -16
_diffrn_reflns_limit_l_max 15
_diffrn_reflns_limit_l_min -14
_diffrn_reflns_number 12000
_diffrn_reflns_point_group_measured_fraction_full 0.999
_diffrn_reflns_point_group_measured_fraction_max 0.981
_diffrn_reflns_theta_full 67.684
_diffrn_reflns_theta_max 70.436
_diffrn_reflns_theta_min 3.568
_diffrn_source 'Rotating anode'
_diffrn_source_current 30.0
_diffrn_source_power 1.2
_diffrn_source_target Cu
_diffrn_source_type 'Rigaku 007 HF'
_diffrn_source_voltage 40.0
_exptl_absorpt_coefficient_mu 0.729
_exptl_absorpt_correction_T_max 1.00000
_exptl_absorpt_correction_T_min 0.70980
_exptl_absorpt_correction_type multi-scan
_exptl_absorpt_process_details
;
CrysAlisPro 1.171.39.34b (Rigaku Oxford Diffraction, 2017)
Empirical absorption correction using spherical harmonics,
 implemented in SCALE3 ABSPACK scaling algorithm.
;
_exptl_crystal_colour colourless
_exptl_crystal_density_diffrn 1.304
_exptl_crystal_description plate
_exptl_crystal_F_000 392
_exptl_crystal_size_max 0.050
_exptl_crystal_size_mid 0.020
_exptl_crystal_size_min 0.005
_refine_diff_density_max 0.135
_refine_diff_density_min -0.152
_refine_diff_density_rms 0.029
_refine_ls_abs_structure_details
;
 Flack x determined using 1532 quotients [(I+)-(I-)]/[(I+)+(I-)]
 (Parsons, Flack and Wagner, Acta Cryst. B69 (2013) 249-259).
;
_refine_ls_abs_structure_Flack 0.12(9)
_refine_ls_extinction_method none
_refine_ls_goodness_of_fit_ref 1.039
_refine_ls_hydrogen_treatment mixed
_refine_ls_matrix_type full
_refine_ls_number_parameters 256
_refine_ls_number_reflns 3534
_refine_ls_number_restraints 1
_refine_ls_restrained_S_all 1.039
_refine_ls_R_factor_all 0.0292
_refine_ls_R_factor_gt 0.0278
_refine_ls_shift/su_max 0.000
_refine_ls_shift/su_mean 0.000
_refine_ls_structure_factor_coef Fsqd
_refine_ls_weighting_details 'w=1/[\s^2^(Fo^2^)+(0.0335P)^2^+0.1281P] where P=(Fo^2^+2Fc^2^)/3'
_refine_ls_weighting_scheme calc
_refine_ls_wR_factor_gt 0.0676
_refine_ls_wR_factor_ref 0.0682
_reflns_Friedel_coverage 0.897
_reflns_Friedel_fraction_full 0.998
_reflns_Friedel_fraction_max 0.970
_reflns_number_gt 3409
_reflns_number_total 3534
_reflns_threshold_expression 'I > 2\s(I)'
_cod_data_source_file c9ra07508a2.cif
_cod_data_source_block 2017NCS0682
_cod_depositor_comments 'Adding full bibliography for 7240683--7240703.cif.'
_cod_original_sg_symbol_H-M 'P 21'
_cod_database_code 7240696
_shelx_space_group_comment
;
The symmetry employed for this shelxl refinement is uniquely defined
by the following loop, which should always be used as a source of
symmetry information in preference to the above space-group names.
They are only intended as comments.
;
_shelx_estimated_absorpt_t_min 0.964
_shelx_estimated_absorpt_t_max 0.996

loop_
_space_group_symop_operation_xyz
'x, y, z'
'-x, y+1/2, -z'

loop_
_atom_site_label
_atom_site_type_symbol
_atom_site_fract_x
_atom_site_fract_y
_atom_site_fract_z
_atom_site_U_iso_or_equiv
_atom_site_adp_type
_atom_site_occupancy
_atom_site_site_symmetry_order
_atom_site_calc_flag
_atom_site_refinement_flags_posn
_atom_site_refinement_flags_adp
_atom_site_refinement_flags_occupancy
_atom_site_disorder_assembly
_atom_site_disorder_group
O1 O 0.2551(2) 0.47820(10) 0.83359(11) 0.0190(3) Uani 1 1 d . . . . .
O2 O 0.6669(2) 0.49860(10) 0.84413(11) 0.0204(3) Uani 1 1 d . . . . .
O3 O 1.0333(2) 0.41223(11) 0.46273(12) 0.0242(3) Uani 1 1 d . . . . .
N1 N 0.4633(3) 0.44957(12) 0.68427(13) 0.0178(3) Uani 1 1 d . . . . .
N3 N 0.6367(3) 0.40939(12) 0.52477(13) 0.0195(4) Uani 1 1 d . . . . .
N4 N 0.5751(3) 0.26275(13) 0.37298(14) 0.0223(4) Uani 1 1 d . . . . .
N2 N 0.8970(3) 0.46426(13) 0.66230(15) 0.0220(4) Uani 1 1 d . . . . .
C8 C 0.4836(3) 0.47701(13) 0.78970(15) 0.0167(4) Uani 1 1 d . . . . .
C9 C 0.6708(3) 0.44289(14) 0.62920(16) 0.0177(4) Uani 1 1 d . . . . .
C6 C 0.2527(3) 0.61381(14) 0.96080(16) 0.0184(4) Uani 1 1 d . . . . .
C10 C 0.8139(3) 0.39317(14) 0.44866(16) 0.0196(4) Uani 1 1 d . . . . .
C11 C 0.7111(4) 0.34979(15) 0.34448(17) 0.0207(4) Uani 1 1 d . . . . .
H11 H 0.8517 0.3318 0.2976 0.025 Uiso 1 1 calc R U . . .
C1 C 0.0580(4) 0.67000(15) 0.92147(18) 0.0211(4) Uani 1 1 d . . . . .
H1 H -0.0758 0.6413 0.8827 0.025 Uiso 1 1 calc R U . . .
C5 C 0.4476(3) 0.65668(15) 1.01725(17) 0.0211(4) Uani 1 1 d . . . . .
H5 H 0.5815 0.6187 1.0434 0.025 Uiso 1 1 calc R U . . .
C4 C 0.4480(4) 0.75459(16) 1.03576(17) 0.0240(4) Uani 1 1 d . . . . .
H4 H 0.5807 0.7833 1.0753 0.029 Uiso 1 1 calc R U . . .
C13 C 0.6574(4) 0.52228(15) 0.28237(17) 0.0229(4) Uani 1 1 d . . . . .
C2 C 0.0602(4) 0.76821(16) 0.93914(17) 0.0237(4) Uani 1 1 d . . . . .
H2 H -0.0718 0.8065 0.9119 0.028 Uiso 1 1 calc R U . . .
C7 C 0.2439(3) 0.50710(14) 0.94575(16) 0.0194(4) Uani 1 1 d . . . . .
H7A H 0.3840 0.4779 0.9864 0.023 Uiso 1 1 calc R U . . .
H7B H 0.0894 0.4823 0.9765 0.023 Uiso 1 1 calc R U . . .
C3 C 0.2543(4) 0.81052(16) 0.99642(18) 0.0249(5) Uani 1 1 d . . . . .
H3 H 0.2546 0.8776 1.0087 0.030 Uiso 1 1 calc R U . . .
C12 C 0.5469(4) 0.42299(15) 0.28388(17) 0.0229(4) Uani 1 1 d . . . . .
H12A H 0.5197 0.4010 0.2086 0.028 Uiso 1 1 calc R U . . .
H12B H 0.3842 0.4258 0.3186 0.028 Uiso 1 1 calc R U . . .
C19 C 0.7479(4) 0.18953(16) 0.4117(2) 0.0297(5) Uani 1 1 d . . . . .
H19A H 0.8496 0.2155 0.4712 0.045 Uiso 1 1 calc R U . . .
H19B H 0.6555 0.1340 0.4372 0.045 Uiso 1 1 calc R U . . .
H19C H 0.8544 0.1700 0.3527 0.045 Uiso 1 1 calc R U . . .
C20 C 0.4231(4) 0.22416(17) 0.28426(18) 0.0277(5) Uani 1 1 d . . . . .
H20A H 0.3073 0.2733 0.2583 0.042 Uiso 1 1 calc R U . . .
H20B H 0.5295 0.2047 0.2252 0.042 Uiso 1 1 calc R U . . .
H20C H 0.3307 0.1686 0.3098 0.042 Uiso 1 1 calc R U . . .
C14 C 0.8680(4) 0.54299(17) 0.22348(18) 0.0270(5) Uani 1 1 d . . . . .
H14 H 0.9445 0.4940 0.1829 0.032 Uiso 1 1 calc R U . . .
C15 C 0.9662(4) 0.63481(18) 0.22392(19) 0.0320(5) Uani 1 1 d . . . . .
H15 H 1.1093 0.6482 0.1836 0.038 Uiso 1 1 calc R U . . .
C18 C 0.5510(4) 0.59549(17) 0.3410(2) 0.0317(5) Uani 1 1 d . . . . .
H18 H 0.4081 0.5826 0.3817 0.038 Uiso 1 1 calc R U . . .
C16 C 0.8574(5) 0.70671(18) 0.2826(2) 0.0370(6) Uani 1 1 d . . . . .
H16 H 0.9251 0.7694 0.2827 0.044 Uiso 1 1 calc R U . . .
C17 C 0.6490(5) 0.68683(19) 0.3413(2) 0.0411(6) Uani 1 1 d . . . . .
H17 H 0.5732 0.7360 0.3818 0.049 Uiso 1 1 calc R U . . .
HN2A H 0.915(5) 0.482(2) 0.731(2) 0.035(7) Uiso 1 1 d . . . . .
HN2B H 1.024(5) 0.4526(19) 0.620(2) 0.031(7) Uiso 1 1 d . . . . .
HN3 H 0.491(6) 0.391(2) 0.506(2) 0.037(7) Uiso 1 1 d . . . . .

loop_
_atom_site_aniso_label
_atom_site_aniso_U_11
_atom_site_aniso_U_22
_atom_site_aniso_U_33
_atom_site_aniso_U_23
_atom_site_aniso_U_13
_atom_site_aniso_U_12
O1 0.0143(6) 0.0232(7) 0.0195(7) -0.0053(6) 0.0010(5) -0.0008(5)
O2 0.0161(6) 0.0231(8) 0.0218(7) -0.0014(6) -0.0023(5) -0.0006(6)
O3 0.0155(6) 0.0304(8) 0.0268(7) -0.0017(6) 0.0015(5) -0.0019(6)
N1 0.0144(7) 0.0194(8) 0.0196(8) -0.0015(7) -0.0001(6) 0.0007(6)
N3 0.0137(8) 0.0245(9) 0.0203(8) -0.0037(7) -0.0001(6) -0.0024(7)
N4 0.0215(8) 0.0215(9) 0.0239(9) -0.0023(7) 0.0016(7) -0.0030(7)
N2 0.0153(8) 0.0285(10) 0.0221(9) -0.0044(8) 0.0006(7) -0.0006(7)
C8 0.0165(9) 0.0130(9) 0.0205(9) -0.0001(8) 0.0002(7) 0.0005(7)
C9 0.0162(8) 0.0152(9) 0.0218(10) 0.0000(8) -0.0004(7) 0.0003(7)
C6 0.0158(9) 0.0216(10) 0.0180(9) -0.0009(8) 0.0038(7) -0.0011(7)
C10 0.0187(9) 0.0179(10) 0.0223(10) -0.0003(8) 0.0019(7) 0.0012(7)
C11 0.0173(9) 0.0219(11) 0.0230(11) -0.0013(8) 0.0028(8) -0.0006(8)
C1 0.0152(9) 0.0236(11) 0.0244(10) -0.0029(8) 0.0000(8) -0.0012(8)
C5 0.0160(9) 0.0258(11) 0.0215(10) -0.0011(8) 0.0001(8) 0.0000(8)
C4 0.0190(9) 0.0278(11) 0.0252(11) -0.0037(9) 0.0000(8) -0.0050(8)
C13 0.0221(10) 0.0243(11) 0.0221(11) 0.0017(8) -0.0032(8) 0.0021(8)
C2 0.0180(10) 0.0233(11) 0.0299(12) -0.0012(9) 0.0000(8) 0.0026(8)
C7 0.0186(9) 0.0211(10) 0.0186(10) -0.0005(8) 0.0007(7) -0.0009(8)
C3 0.0229(11) 0.0201(11) 0.0319(12) -0.0054(9) 0.0035(9) -0.0014(8)
C12 0.0196(9) 0.0269(12) 0.0222(10) -0.0010(8) -0.0010(8) 0.0005(8)
C19 0.0317(11) 0.0227(11) 0.0348(13) 0.0009(10) -0.0006(10) 0.0005(9)
C20 0.0244(10) 0.0298(12) 0.0289(12) -0.0077(10) 0.0011(8) -0.0056(9)
C14 0.0252(11) 0.0322(12) 0.0236(11) -0.0008(9) 0.0007(8) -0.0002(9)
C15 0.0293(11) 0.0386(14) 0.0282(11) 0.0040(10) 0.0003(9) -0.0087(10)
C18 0.0299(12) 0.0276(12) 0.0377(13) 0.0002(10) 0.0080(9) 0.0031(9)
C16 0.0436(13) 0.0256(12) 0.0416(14) 0.0036(11) -0.0026(11) -0.0086(10)
C17 0.0476(14) 0.0272(13) 0.0488(16) -0.0054(11) 0.0098(12) 0.0033(11)

loop_
_atom_type_symbol
_atom_type_description
_atom_type_scat_dispersion_real
_atom_type_scat_dispersion_imag
_atom_type_scat_source
C C 0.0181 0.0091 'International Tables Vol C Tables 4.2.6.8 and 6.1.1.4'
H H 0.0000 0.0000 'International Tables Vol C Tables 4.2.6.8 and 6.1.1.4'
N N 0.0311 0.0180 'International Tables Vol C Tables 4.2.6.8 and 6.1.1.4'
O O 0.0492 0.0322 'International Tables Vol C Tables 4.2.6.8 and 6.1.1.4'

loop_
_geom_angle_atom_site_label_1
_geom_angle_atom_site_label_2
_geom_angle_atom_site_label_3
_geom_angle
_geom_angle_site_symmetry_1
_geom_angle_site_symmetry_3
_geom_angle_publ_flag
C8 O1 C7 116.33(14) . . ?
C9 N1 C8 117.34(16) . . ?
C10 N3 C9 127.86(16) . . ?
C10 N3 HN3 114.7(19) . . ?
C9 N3 HN3 117.1(19) . . ?
C19 N4 C20 109.53(17) . . ?
C19 N4 C11 109.78(16) . . ?
C20 N4 C11 113.70(17) . . ?
C9 N2 HN2A 116.4(17) . . ?
C9 N2 HN2B 119.9(16) . . ?
HN2A N2 HN2B 123(2) . . ?
O2 C8 O1 120.61(17) . . ?
O2 C8 N1 130.08(17) . . ?
O1 C8 N1 109.31(15) . . ?
N2 C9 N1 127.92(18) . . ?
N2 C9 N3 118.16(17) . . ?
N1 C9 N3 113.92(16) . . ?
C5 C6 C1 119.56(18) . . ?
C5 C6 C7 120.79(17) . . ?
C1 C6 C7 119.60(17) . . ?
O3 C10 N3 123.63(18) . . ?
O3 C10 C11 122.90(18) . . ?
N3 C10 C11 113.46(16) . . ?
N4 C11 C10 107.61(17) . . ?
N4 C11 C12 112.36(16) . . ?
C10 C11 C12 110.22(17) . . ?
N4 C11 H11 108.9 . . ?
C10 C11 H11 108.9 . . ?
C12 C11 H11 108.9 . . ?
C2 C1 C6 119.84(19) . . ?
C2 C1 H1 120.1 . . ?
C6 C1 H1 120.1 . . ?
C4 C5 C6 120.47(19) . . ?
C4 C5 H5 119.8 . . ?
C6 C5 H5 119.8 . . ?
C5 C4 C3 119.9(2) . . ?
C5 C4 H4 120.0 . . ?
C3 C4 H4 120.0 . . ?
C18 C13 C14 118.3(2) . . ?
C18 C13 C12 120.1(2) . . ?
C14 C13 C12 121.62(19) . . ?
C3 C2 C1 120.3(2) . . ?
C3 C2 H2 119.8 . . ?
C1 C2 H2 119.8 . . ?
O1 C7 C6 113.16(16) . . ?
O1 C7 H7A 108.9 . . ?
C6 C7 H7A 108.9 . . ?
O1 C7 H7B 108.9 . . ?
C6 C7 H7B 108.9 . . ?
H7A C7 H7B 107.8 . . ?
C2 C3 C4 119.8(2) . . ?
C2 C3 H3 120.1 . . ?
C4 C3 H3 120.1 . . ?
C13 C12 C11 113.06(16) . . ?
C13 C12 H12A 109.0 . . ?
C11 C12 H12A 109.0 . . ?
C13 C12 H12B 109.0 . . ?
C11 C12 H12B 109.0 . . ?
H12A C12 H12B 107.8 . . ?
N4 C19 H19A 109.5 . . ?
N4 C19 H19B 109.5 . . ?
H19A C19 H19B 109.5 . . ?
N4 C19 H19C 109.5 . . ?
H19A C19 H19C 109.5 . . ?
H19B C19 H19C 109.5 . . ?
N4 C20 H20A 109.5 . . ?
N4 C20 H20B 109.5 . . ?
H20A C20 H20B 109.5 . . ?
N4 C20 H20C 109.5 . . ?
H20A C20 H20C 109.5 . . ?
H20B C20 H20C 109.5 . . ?
C15 C14 C13 120.4(2) . . ?
C15 C14 H14 119.8 . . ?
C13 C14 H14 119.8 . . ?
C16 C15 C14 120.5(2) . . ?
C16 C15 H15 119.8 . . ?
C14 C15 H15 119.8 . . ?
C17 C18 C13 121.3(2) . . ?
C17 C18 H18 119.4 . . ?
C13 C18 H18 119.4 . . ?
C15 C16 C17 119.5(2) . . ?
C15 C16 H16 120.2 . . ?
C17 C16 H16 120.2 . . ?
C18 C17 C16 120.1(2) . . ?
C18 C17 H17 120.0 . . ?
C16 C17 H17 120.0 . . ?

loop_
_geom_bond_atom_site_label_1
_geom_bond_atom_site_label_2
_geom_bond_distance
_geom_bond_site_symmetry_2
_geom_bond_publ_flag
O1 C8 1.363(2) . ?
O1 C7 1.450(2) . ?
O2 C8 1.226(2) . ?
O3 C10 1.226(2) . ?
N1 C9 1.331(2) . ?
N1 C8 1.364(2) . ?
N3 C10 1.379(3) . ?
N3 C9 1.385(3) . ?
N3 HN3 0.86(3) . ?
N4 C19 1.461(3) . ?
N4 C20 1.462(3) . ?
N4 C11 1.470(3) . ?
N2 C9 1.318(2) . ?
N2 HN2A 0.89(3) . ?
N2 HN2B 0.89(3) . ?
C6 C5 1.389(3) . ?
C6 C1 1.394(3) . ?
C6 C7 1.504(3) . ?
C10 C11 1.521(3) . ?
C11 C12 1.540(3) . ?
C11 H11 1.0000 . ?
C1 C2 1.391(3) . ?
C1 H1 0.9500 . ?
C5 C4 1.388(3) . ?
C5 H5 0.9500 . ?
C4 C3 1.389(3) . ?
C4 H4 0.9500 . ?
C13 C18 1.388(3) . ?
C13 C14 1.398(3) . ?
C13 C12 1.512(3) . ?
C2 C3 1.388(3) . ?
C2 H2 0.9500 . ?
C7 H7A 0.9900 . ?
C7 H7B 0.9900 . ?
C3 H3 0.9500 . ?
C12 H12A 0.9900 . ?
C12 H12B 0.9900 . ?
C19 H19A 0.9800 . ?
C19 H19B 0.9800 . ?
C19 H19C 0.9800 . ?
C20 H20A 0.9800 . ?
C20 H20B 0.9800 . ?
C20 H20C 0.9800 . ?
C14 C15 1.390(3) . ?
C14 H14 0.9500 . ?
C15 C16 1.380(4) . ?
C15 H15 0.9500 . ?
C18 C17 1.383(4) . ?
C18 H18 0.9500 . ?
C16 C17 1.385(4) . ?
C16 H16 0.9500 . ?
C17 H17 0.9500 . ?
